data_4328074
loop_
_publ_author_name
'Sayaka Uchida'
'Aldes Lesbani'
'Yoshiyuki Ogasawara'
'Noritaka Mizuno'

_publ_section_title
;
 Ionic Crystals [M3O(OOCC6H5)6(H2O)3]4[\a-SiW12O40] (M = Cr, Fe) as
 Heterogeneous Catalysts for Pinacol Rearrangement
;
_journal_name_full 'Inorganic Chemistry'
_journal_page_first 775
_journal_page_last 777
_journal_paper_doi 10.1021/ic2025186
_journal_volume 51
_journal_year 2012
_chemical_formula_moiety 'C168 Fe12 O104 Si W12'
_chemical_formula_sum 'C168 Fe12 O104 Si W12'
_chemical_formula_weight 6586.24
_space_group_IT_number 14
_symmetry_cell_setting monoclinic
_symmetry_Int_Tables_number 14
_symmetry_space_group_name_Hall '-P 2yab'
_symmetry_space_group_name_H-M 'P 1 21/a 1'
_atom_sites_solution_primary direct
_atom_sites_solution_secondary difmap
_cell_angle_alpha 90.0000
_cell_angle_beta 116.7664(4)
_cell_angle_gamma 90.0000
_cell_formula_units_Z 2
_cell_length_a 22.4142(2)
_cell_length_b 33.2833(4)
_cell_length_c 22.9409(3)
_cell_measurement_temperature 183(1)
_cell_volume 15280.5(3)
_computing_cell_refinement CrystalClear
_computing_data_collection CrystalClear
_computing_data_reduction CrystalStructure
_computing_molecular_graphics 'CrystalStructure 4.0'
_computing_publication_material 'CrystalStructure 4.0 (Rigaku, 2010)'
_computing_structure_refinement 'SHELXL97 (Sheldrick, 2008)'
_computing_structure_solution 'SHELXS97 (Sheldrick, 2008)'
_diffrn_ambient_temperature 183(1)
_diffrn_measured_fraction_theta_full 0.963
_diffrn_measured_fraction_theta_max 0.963
_diffrn_measurement_device_type 'Rigaku Saturn'
_diffrn_radiation_type 'Mo K\a'
_diffrn_radiation_wavelength 0.71069
_diffrn_reflns_limit_h_max 31
_diffrn_reflns_limit_h_min 0
_diffrn_reflns_limit_k_max 44
_diffrn_reflns_limit_k_min 0
_diffrn_reflns_limit_l_max 28
_diffrn_reflns_limit_l_min -31
_diffrn_reflns_number 41533
_diffrn_reflns_theta_full 29.64
_diffrn_reflns_theta_max 29.64
_exptl_absorpt_coefficient_mu 5.118
_exptl_absorpt_correction_type none
_exptl_crystal_colour red
_exptl_crystal_density_diffrn 1.431
_exptl_crystal_description plate
_exptl_crystal_F_000 6108.00
_exptl_crystal_size_max 0.1
_exptl_crystal_size_mid 0.1
_exptl_crystal_size_min 0.05
_platon_squeeze_details
;
;
_refine_diff_density_max 4.380
_refine_diff_density_min -5.060
_refine_ls_extinction_method none
_refine_ls_goodness_of_fit_ref 1.194
_refine_ls_number_parameters 667
_refine_ls_number_reflns 41533
_refine_ls_number_restraints 11
_refine_ls_R_factor_gt 0.1191
_refine_ls_shift/su_max 0.001
_refine_ls_structure_factor_coef Fsqd
_refine_ls_weighting_details 'w = 1/[\s^2^(Fo^2^)+(0.2000P)^2^+0.0000P] where P=(Fo^2^+2Fc^2^)/3'
_refine_ls_weighting_scheme calc
_refine_ls_wR_factor_ref 0.3733
_reflns_number_gt 20891
_reflns_number_total 41533
_reflns_threshold_expression F^2^>2.0\s(F^2^)
_cod_data_source_file ic2025186_si_001_2.cif
_cod_data_source_block 2a.inf
_cod_database_code 4328074

loop_
_symmetry_equiv_pos_site_id
_symmetry_equiv_pos_as_xyz
1 +X,+Y,+Z
2 1/2-X,1/2+Y,-Z
3 -X,-Y,-Z
4 1/2+X,1/2-Y,+Z

loop_
_atom_site_label
_atom_site_type_symbol
_atom_site_fract_x
_atom_site_fract_y
_atom_site_fract_z
_atom_site_U_iso_or_equiv
_atom_site_adp_type
_atom_site_occupancy
_atom_site_symmetry_multiplicity
_atom_site_calc_flag
W1 W 0.57472(3) 0.48646(2) 0.17102(3) 0.0701(2) Uani 1.0 4 d
W2 W 0.66911(3) 0.52377(2) 0.09561(3) 0.0693(2) Uani 1.0 4 d
W3 W 0.61676(4) 0.42281(2) 0.07402(4) 0.0846(3) Uani 1.0 4 d
W7 W 0.55318(5) 0.60019(2) 0.02355(4) 0.1212(5) Uani 1.0 4 d
W8 W 0.40549(4) 0.46231(4) 0.07501(4) 0.1185(4) Uani 1.0 4 d
W9 W 0.45776(4) 0.56427(3) 0.09702(4) 0.1280(5) Uani 1.0 4 d
Fe4 Fe 0.08699(8) 0.62546(5) 0.17243(8) 0.0448(4) Uani 1.0 4 d
Fe5 Fe 0.23434(8) 0.66594(5) 0.21456(7) 0.0438(4) Uani 1.0 4 d
Fe6 Fe 0.09983(7) 0.72301(5) 0.16388(7) 0.0443(4) Uani 1.0 4 d
Fe11 Fe 0.09784(8) 0.37492(5) 0.33566(7) 0.0444(4) Uani 1.0 4 d
Fe12 Fe 0.24901(8) 0.33562(5) 0.39547(8) 0.0495(4) Uani 1.0 4 d
Fe13 Fe 0.11807(8) 0.27693(5) 0.33324(7) 0.0475(4) Uani 1.0 4 d
Si10 Si 0.5000 0.5000 0.0000 0.0230(7) Uani 1.0 2 d
O14 O 0.1409(4) 0.67181(19) 0.1830(4) 0.0363(15) Uiso 1.0 4 d
O15 O 0.3387(5) 0.6608(3) 0.2511(4) 0.057(2) Uiso 1.0 4 d
O16 O 0.0574(5) 0.7786(3) 0.1416(5) 0.067(3) Uiso 1.0 4 d
O17 O 0.0263(5) 0.5753(3) 0.1574(4) 0.056(2) Uiso 1.0 4 d
O18 O 0.2506(4) 0.6210(3) 0.2802(4) 0.0515(19) Uiso 1.0 4 d
O19 O 0.2244(5) 0.6245(3) 0.1472(4) 0.056(2) Uiso 1.0 4 d
O20 O 0.1480(5) 0.5971(3) 0.2588(5) 0.069(3) Uiso 1.0 4 d
O21 O 0.1265(4) 0.5924(3) 0.1243(4) 0.054(2) Uiso 1.0 4 d
O22 O 0.0384(4) 0.6471(3) 0.2202(4) 0.0465(18) Uiso 1.0 4 d
O23 O 0.0121(5) 0.6450(3) 0.0852(5) 0.058(2) Uiso 1.0 4 d
O24 O 0.0318(4) 0.7122(3) 0.1995(4) 0.0522(19) Uiso 1.0 4 d
O25 O 0.0305(5) 0.7102(3) 0.0720(5) 0.059(2) Uiso 1.0 4 d
O26 O 0.1551(5) 0.7468(3) 0.1256(5) 0.069(3) Uiso 1.0 4 d
O27 O 0.1652(4) 0.7464(3) 0.2506(4) 0.0476(18) Uiso 1.0 4 d
O28 O 0.2506(5) 0.7087(3) 0.2834(4) 0.056(2) Uiso 1.0 4 d
O29 O 0.2486(4) 0.7057(3) 0.1569(4) 0.0523(19) Uiso 1.0 4 d
O30 O 0.1556(4) 0.3291(2) 0.3575(4) 0.0434(17) Uiso 1.0 4 d
O32 O 0.1434(5) 0.3977(3) 0.4232(5) 0.070(3) Uiso 1.0 4 d
O33 O 0.0544(5) 0.2846(3) 0.3742(5) 0.057(2) Uiso 1.0 4 d
O34 O 0.0361(6) 0.3488(4) 0.3659(6) 0.083(3) Uiso 1.0 4 d
O35 O 0.0388(5) 0.3565(3) 0.2424(5) 0.063(3) Uiso 1.0 4 d
O36 O 0.0410(5) 0.2908(3) 0.2460(5) 0.064(3) Uiso 1.0 4 d
O37 O 0.0787(5) 0.2205(3) 0.3102(5) 0.062(3) Uiso 1.0 4 d
O38 O 0.0344(4) 0.4234(3) 0.3136(4) 0.0499(19) Uiso 1.0 4 d
O39 O 0.3539(5) 0.3428(3) 0.4413(5) 0.072(3) Uiso 1.0 4 d
O40 O 0.2660(6) 0.2928(3) 0.3381(6) 0.078(3) Uiso 1.0 4 d
O41 O 0.1740(5) 0.2589(3) 0.2894(5) 0.062(3) Uiso 1.0 4 d
O42 O 0.1819(4) 0.2499(3) 0.4147(4) 0.0444(17) Uiso 1.0 4 d
O43 O 0.2682(4) 0.2928(2) 0.4635(4) 0.0385(15) Uiso 1.0 4 d
O44 O 0.6254(7) 0.5714(4) 0.0831(7) 0.104(4) Uiso 1.0 4 d
O45 O 0.5758(11) 0.6495(6) 0.0312(10) 0.169(7) Uiso 1.0 4 d
O46 O 0.7488(6) 0.5329(4) 0.1437(6) 0.087(4) Uiso 1.0 4 d
O47 O 0.4249(15) 0.5956(8) 0.1410(15) 0.238(12) Uiso 1.0 4 d
O48 O 0.3690(13) 0.4395(8) 0.1093(13) 0.213(10) Uiso 1.0 4 d
O49 O 0.6433(9) 0.5169(5) 0.1648(10) 0.145(6) Uiso 1.0 4 d
O50 O 0.6138(10) 0.4404(6) 0.1498(10) 0.151(6) Uiso 1.0 4 d
O51 O 0.6047(9) 0.4219(5) -0.0104(8) 0.132(5) Uiso 1.0 4 d
O52 O 0.6762(8) 0.4703(4) 0.0869(8) 0.113(5) Uiso 1.0 4 d
O53 O 0.6617(8) 0.5307(5) 0.0100(8) 0.116(5) Uiso 1.0 4 d
O54 O 0.4059(13) 0.5152(5) 0.0835(15) 0.236(12) Uiso 1.0 4 d
O55 O 0.5177(8) 0.6070(5) 0.0873(8) 0.122(5) Uiso 1.0 4 d
O56 O 0.5895(9) 0.5878(5) -0.0338(9) 0.143(6) Uiso 1.0 4 d
O57 O 0.4941(9) 0.4619(5) 0.1457(9) 0.145(6) Uiso 1.0 4 d
O65 O 0.5309(9) 0.5364(5) 0.1629(8) 0.129(5) Uiso 1.0 4 d
O66 O 0.6696(9) 0.3890(5) 0.1136(8) 0.134(6) Uiso 1.0 4 d
O67 O 0.6091(7) 0.4778(4) 0.2530(7) 0.103(4) Uiso 1.0 4 d
O68 O 0.5562(6) 0.5311(4) 0.0076(6) 0.028(3) Uiso 0.5000 4 d
O69 O 0.4846(7) 0.5480(4) 0.0066(7) 0.042(4) Uiso 0.5000 4 d
O70 O 0.5679(8) 0.4828(5) 0.0635(8) 0.043(4) Uiso 0.5000 4 d
O71 O 0.4842(9) 0.5003(5) 0.0609(8) 0.051(4) Uiso 0.5000 4 d
O81 O 0.2479(5) 0.3785(3) 0.3349(5) 0.062(3) Uiso 1.0 4 d
O84 O 0.1501(4) 0.4095(2) 0.3024(4) 0.0436(17) Uiso 1.0 4 d
O130 O 0.5319(11) 0.4016(7) 0.0410(11) 0.177(8) Uiso 1.0 4 d
O152 O 0.2502(5) 0.3777(3) 0.4576(4) 0.055(2) Uiso 1.0 4 d
C31 C 0.0162(6) 0.6797(4) 0.2188(6) 0.050(3) Uiso 1.0 4 d
C58 C 0.2085(8) 0.3992(5) 0.4621(7) 0.065(4) Uiso 1.0 4 d
C59 C 0.2268(7) 0.4284(4) 0.5187(7) 0.058(3) Uiso 1.0 4 d
C60 C 0.2964(7) 0.4300(4) 0.5682(7) 0.059(4) Uiso 1.0 4 d
C61 C 0.3146(10) 0.4563(5) 0.6202(9) 0.085(5) Uiso 1.0 4 d
C62 C 0.2705(12) 0.4829(7) 0.6226(12) 0.118(7) Uiso 1.0 4 d
C63 C 0.3565(15) 0.2422(9) 0.2321(14) 0.144(9) Uiso 1.0 4 d
C64 C 0.1802(8) 0.4530(5) 0.5243(8) 0.069(4) Uiso 1.0 4 d
C72 C 0.0236(6) 0.3123(4) 0.3733(6) 0.051(3) Uiso 1.0 4 d
C73 C -0.0340(9) 0.3115(5) 0.3969(9) 0.081(5) Uiso 1.0 4 d
C74 C -0.0439(10) 0.2754(6) 0.4188(9) 0.087(5) Uiso 1.0 4 d
C75 C -0.0979(11) 0.2636(6) 0.4347(11) 0.106(6) Uiso 1.0 4 d
C76 C -0.1483(12) 0.2994(7) 0.4179(12) 0.112(7) Uiso 1.0 4 d
C77 C 0.2220(5) 0.7358(3) 0.2899(5) 0.0301(18) Uiso 1.0 4 d
C78 C -0.0790(11) 0.3400(6) 0.3812(10) 0.100(6) Uiso 1.0 4 d
C79 C 0.2032(6) 0.4030(4) 0.3019(6) 0.045(3) Uiso 1.0 4 d
C80 C 0.1870(7) 0.4672(4) 0.2373(6) 0.053(3) Uiso 1.0 4 d
C82 C 0.2192(6) 0.4314(4) 0.2596(6) 0.048(3) Uiso 1.0 4 d
C83 C 0.2689(6) 0.4192(4) 0.2394(6) 0.047(3) Uiso 1.0 4 d
C85 C 0.2823(15) 0.8045(9) 0.0103(13) 0.148(10) Uiso 1.0 4 d
C86 C 0.2579(7) 0.2510(4) 0.2613(7) 0.055(3) Uiso 1.0 4 d
C87 C 0.2588(5) 0.7621(3) 0.3494(5) 0.036(2) Uiso 1.0 4 d
C88 C 0.3207(6) 0.7499(4) 0.3992(6) 0.048(3) Uiso 1.0 4 d
C89 C 0.3539(6) 0.7776(4) 0.4532(6) 0.050(3) Uiso 1.0 4 d
C90 C 0.3251(7) 0.8124(4) 0.4563(7) 0.056(3) Uiso 1.0 4 d
C91 C 0.2643(7) 0.8231(4) 0.4083(6) 0.052(3) Uiso 1.0 4 d
C92 C 0.2281(6) 0.7991(3) 0.3539(5) 0.042(3) Uiso 1.0 4 d
C93 C 0.0018(7) 0.6768(4) 0.0564(7) 0.054(3) Uiso 1.0 4 d
C94 C -0.0531(6) 0.6763(4) -0.0181(6) 0.051(3) Uiso 1.0 4 d
C95 C -0.0561(8) 0.7064(5) -0.0621(8) 0.077(4) Uiso 1.0 4 d
C96 C -0.1075(10) 0.7031(6) -0.1281(10) 0.095(6) Uiso 1.0 4 d
C97 C -0.1537(8) 0.6735(5) -0.1466(8) 0.071(4) Uiso 1.0 4 d
C98 C -0.1457(8) 0.6435(5) -0.1014(8) 0.069(4) Uiso 1.0 4 d
C99 C -0.0950(9) 0.6444(5) -0.0367(8) 0.077(4) Uiso 1.0 4 d
C100 C 0.1800(5) 0.5971(3) 0.1176(5) 0.038(3) Uiso 1.0 4 d
C101 C 0.1892(5) 0.5716(3) 0.0717(5) 0.035(2) Uiso 1.0 4 d
C102 C 0.2389(6) 0.2590(4) 0.4610(6) 0.049(3) Uiso 1.0 4 d
C103 C 0.2705(5) 0.2313(3) 0.5122(5) 0.039(3) Uiso 1.0 4 d
C104 C 0.2427(6) 0.1938(4) 0.5123(6) 0.050(3) Uiso 1.0 4 d
C105 C 0.2758(8) 0.1694(5) 0.5661(8) 0.072(4) Uiso 1.0 4 d
C106 C 0.3371(7) 0.1770(4) 0.6147(6) 0.053(3) Uiso 1.0 4 d
C107 C 0.3359(6) 0.2425(4) 0.5675(6) 0.047(3) Uiso 1.0 4 d
C108 C 0.3703(8) 0.2133(5) 0.6172(7) 0.067(4) Uiso 1.0 4 d
C109 C 0.3159(10) 0.2579(6) 0.2614(9) 0.088(5) Uiso 1.0 4 d
C110 C 0.2272(8) 0.2199(5) 0.2180(8) 0.072(4) Uiso 1.0 4 d
C111 C 0.2497(11) 0.1984(7) 0.1782(11) 0.106(6) Uiso 1.0 4 d
C112 C 0.2342(7) 0.2691(4) 0.2958(7) 0.063(4) Uiso 1.0 4 d
C113 C 0.3169(12) 0.2060(7) 0.1886(12) 0.115(7) Uiso 1.0 4 d
C114 C 0.1400(6) 0.5437(4) 0.0396(6) 0.044(3) Uiso 1.0 4 d
C115 C 0.1504(8) 0.5173(5) -0.0052(8) 0.073(4) Uiso 1.0 4 d
C116 C 0.2007(7) 0.5211(4) -0.0183(7) 0.064(4) Uiso 1.0 4 d
C117 C 0.2495(9) 0.5482(5) 0.0161(8) 0.076(4) Uiso 1.0 4 d
C118 C 0.2425(6) 0.5742(4) 0.0617(6) 0.045(3) Uiso 1.0 4 d
C119 C -0.1086(14) 0.3560(15) 0.0559(15) 0.25(2) Uiso 1.0 4 d
C120 C -0.0289(6) 0.6869(4) 0.2519(6) 0.046(3) Uiso 1.0 4 d
C121 C -0.0649(8) 0.7201(5) 0.2452(7) 0.065(4) Uiso 1.0 4 d
C122 C -0.0346(10) 0.6512(6) 0.2900(10) 0.090(5) Uiso 1.0 4 d
C123 C 0.2104(7) 0.6008(4) 0.2926(7) 0.057(3) Uiso 1.0 4 d
C124 C 0.2399(7) 0.5758(4) 0.3503(7) 0.059(4) Uiso 1.0 4 d
C125 C 0.3150(11) 0.5785(6) 0.3965(11) 0.103(6) Uiso 1.0 4 d
C126 C 0.1961(11) 0.5527(6) 0.3631(11) 0.104(6) Uiso 1.0 4 d
C127 C 0.2100(7) 0.7366(4) 0.1253(6) 0.053(3) Uiso 1.0 4 d
C128 C 0.2435(8) 0.7629(5) 0.0924(8) 0.069(4) Uiso 1.0 4 d
C129 C 0.3018(8) 0.7554(5) 0.0972(8) 0.077(4) Uiso 1.0 4 d
C131 C 0.2053(14) 0.7975(8) 0.0530(13) 0.133(8) Uiso 1.0 4 d
C132 C -0.0617(12) 0.3544(7) 0.1177(12) 0.133(8) Uiso 1.0 4 d
C134 C -0.0765(11) 0.6592(7) 0.3174(11) 0.106(6) Uiso 1.0 4 d
C135 C 0.1994(10) 0.4965(6) 0.2016(10) 0.098(6) Uiso 1.0 4 d
C136 C 0.2431(8) 0.4813(5) 0.1741(8) 0.071(4) Uiso 1.0 4 d
C137 C 0.2807(9) 0.4405(5) 0.1925(9) 0.080(5) Uiso 1.0 4 d
C138 C 0.0191(6) 0.3248(4) 0.2188(6) 0.044(3) Uiso 1.0 4 d
C139 C -0.0337(6) 0.3255(4) 0.1523(6) 0.050(3) Uiso 1.0 4 d
C141 C -0.1083(9) 0.7241(5) 0.2727(9) 0.084(5) Uiso 1.0 4 d
C142 C -0.1354(9) 0.3230(6) 0.0193(10) 0.089(5) Uiso 1.0 4 d
C143 C -0.1146(9) 0.2809(5) 0.0536(9) 0.087(5) Uiso 1.0 4 d
C144 C -0.0584(9) 0.2917(5) 0.1190(8) 0.082(5) Uiso 1.0 4 d
C145 C 0.1961(9) 0.4774(5) 0.5748(9) 0.083(5) Uiso 1.0 4 d
C146 C 0.2279(13) 0.8101(7) 0.0162(12) 0.118(7) Uiso 1.0 4 d
C147 C -0.1126(9) 0.6999(5) 0.3072(9) 0.080(5) Uiso 1.0 4 d
C148 C 0.2213(14) 0.5240(8) 0.4165(14) 0.134(9) Uiso 1.0 4 d
C149 C 0.2953(15) 0.5386(8) 0.4643(14) 0.138(9) Uiso 1.0 4 d
C150 C -0.140(2) 0.3298(12) 0.3948(19) 0.192(14) Uiso 1.0 4 d
C151 C 0.3444(16) 0.5611(9) 0.4612(15) 0.151(10) Uiso 1.0 4 d
C153 C 0.3224(15) 0.7765(8) 0.0513(14) 0.160(11) Uiso 1.0 4 d

loop_
_atom_site_aniso_label
_atom_site_aniso_U_11
_atom_site_aniso_U_22
_atom_site_aniso_U_33
_atom_site_aniso_U_12
_atom_site_aniso_U_13
_atom_site_aniso_U_23
W1 0.0792(4) 0.0925(5) 0.0401(3) -0.0180(4) 0.0283(3) -0.0156(3)
W2 0.0376(3) 0.1010(5) 0.0688(4) -0.0277(3) 0.0233(3) -0.0220(4)
W3 0.0771(5) 0.0814(5) 0.0773(5) 0.0180(4) 0.0189(4) -0.0162(4)
W7 0.1181(7) 0.0650(5) 0.0987(6) -0.0527(5) -0.0237(5) -0.0018(4)
W8 0.0572(4) 0.2338(11) 0.0742(5) -0.0482(6) 0.0381(4) 0.0212(6)
W9 0.0996(6) 0.1961(10) 0.0632(4) 0.0634(7) 0.0144(4) -0.0632(6)
Fe4 0.0472(9) 0.0547(10) 0.0416(8) -0.0076(8) 0.0281(7) -0.0095(7)
Fe5 0.0384(8) 0.0613(10) 0.0320(7) -0.0068(7) 0.0160(6) -0.0075(7)
Fe6 0.0337(8) 0.0567(10) 0.0350(8) -0.0054(7) 0.0089(6) -0.0047(7)
Fe11 0.0384(8) 0.0559(10) 0.0391(8) 0.0009(7) 0.0176(7) 0.0083(7)
Fe12 0.0390(8) 0.0553(10) 0.0490(9) 0.0042(8) 0.0152(7) 0.0137(8)
Fe13 0.0372(8) 0.0626(10) 0.0322(8) -0.0022(8) 0.0062(6) 0.0067(7)
Si10 0.0239(15) 0.0275(17) 0.0207(14) -0.0123(13) 0.0129(12) -0.0177(13)

loop_
_atom_type_symbol
_atom_type_description
_atom_type_scat_dispersion_real
_atom_type_scat_dispersion_imag
_atom_type_scat_source
C C 0.0033 0.0016
;
International Tables for Crystallography
(1992, Vol. C, Tables 4.2.6.8 and 6.1.1.4)
;
O O 0.0106 0.0060
;
International Tables for Crystallography
(1992, Vol. C, Tables 4.2.6.8 and 6.1.1.4)
;
Si Si 0.0817 0.0704
;
International Tables for Crystallography
(1992, Vol. C, Tables 4.2.6.8 and 6.1.1.4)
;
W W -0.8490 6.8722
;
International Tables for Crystallography
(1992, Vol. C, Tables 4.2.6.8 and 6.1.1.4)
;
Fe Fe 0.3463 0.8444
;
International Tables for Crystallography
(1992, Vol. C, Tables 4.2.6.8 and 6.1.1.4)
;

loop_
_geom_angle_atom_site_label_1
_geom_angle_atom_site_label_2
_geom_angle_atom_site_label_3
_geom_angle
_geom_angle_publ_flag
_geom_angle_site_symmetry_1
_geom_angle_site_symmetry_3
O49 W1 O50 86.0(9) yes . .
O49 W1 O57 159.2(9) yes . .
O49 W1 O65 85.7(8) yes . .
O49 W1 O67 101.2(8) yes . .
O49 W1 O70 68.2(7) yes . .
O49 W1 O71 98.2(7) yes . .
O50 W1 O57 93.5(9) yes . .
O50 W1 O65 160.6(9) yes . .
O50 W1 O67 96.5(8) yes . .
O50 W1 O70 61.9(7) yes . .
O50 W1 O71 98.5(7) yes . .
O57 W1 O65 88.1(8) yes . .
O57 W1 O67 99.5(8) yes . .
O57 W1 O70 93.2(8) yes . .
O57 W1 O71 61.2(8) yes . .
O65 W1 O67 102.3(8) yes . .
O65 W1 O70 98.8(7) yes . .
O65 W1 O71 65.5(6) yes . .
O67 W1 O70 155.6(7) yes . .
O67 W1 O71 156.2(8) yes . .
O70 W1 O71 46.9(7) yes . .
O44 W2 O46 106.7(6) yes . .
O44 W2 O49 83.9(8) yes . .
O44 W2 O52 155.6(6) yes . .
O44 W2 O53 86.6(7) yes . .
O44 W2 O68 59.8(5) yes . .
O44 W2 O70 94.5(6) yes . .
O46 W2 O49 96.2(8) yes . .
O46 W2 O52 97.7(6) yes . .
O46 W2 O53 103.4(7) yes . .
O46 W2 O68 160.5(6) yes . .
O46 W2 O70 151.4(6) yes . .
O49 W2 O52 92.7(8) yes . .
O49 W2 O53 160.0(7) yes . .
O49 W2 O68 96.3(6) yes . .
O49 W2 O70 66.6(7) yes . .
O52 W2 O53 88.7(7) yes . .
O52 W2 O68 96.7(5) yes . .
O52 W2 O70 62.3(7) yes . .
O53 W2 O68 63.8(6) yes . .
O53 W2 O70 96.7(6) yes . .
O68 W2 O70 48.2(5) yes . .
O50 W3 O51 160.3(8) yes . .
O50 W3 O52 85.1(8) yes . .
O50 W3 O66 91.2(9) yes . .
O50 W3 O69 100.0(7) yes . 3_665
O50 W3 O70 66.4(7) yes . .
O50 W3 O130 92.3(11) yes . .
O51 W3 O52 86.6(8) yes . .
O51 W3 O66 108.0(10) yes . .
O51 W3 O69 63.5(8) yes . 3_665
O51 W3 O70 93.9(7) yes . .
O51 W3 O130 85.7(10) yes . .
O52 W3 O66 101.5(8) yes . .
O52 W3 O69 97.5(5) yes . 3_665
O52 W3 O70 64.6(6) yes . .
O52 W3 O130 149.2(8) yes . .
O66 W3 O69 158.7(7) yes . 3_665
O66 W3 O70 153.7(7) yes . .
O66 W3 O130 109.2(9) yes . .
O69 W3 O70 46.1(5) yes 3_665 .
O69 W3 O130 52.6(8) yes 3_665 .
O70 W3 O130 86.2(8) yes . .
O44 W7 O45 107.6(8) yes . .
O44 W7 O55 91.3(7) yes . .
O44 W7 O56 83.8(8) yes . .
O44 W7 O68 61.8(5) yes . .
O44 W7 O69 91.8(6) yes . .
O44 W7 O130 146.7(8) yes . 3_665
O45 W7 O55 90.8(11) yes . .
O45 W7 O56 94.7(11) yes . .
O45 W7 O68 159.6(10) yes . .
O45 W7 O69 156.4(9) yes . .
O45 W7 O130 105.7(9) yes . 3_665
O55 W7 O56 173.6(7) yes . .
O55 W7 O68 106.2(6) yes . .
O55 W7 O69 75.0(7) yes . .
O55 W7 O130 88.9(10) yes . 3_665
O56 W7 O68 67.8(7) yes . .
O56 W7 O69 100.8(7) yes . .
O56 W7 O130 92.8(11) yes . 3_665
O68 W7 O69 43.4(6) yes . .
O68 W7 O130 86.2(7) yes . 3_665
O69 W7 O130 56.2(8) yes . 3_665
O48 W8 O53 103.1(10) yes . 3_665
O48 W8 O54 113.9(16) yes . .
O48 W8 O56 89.2(13) yes . 3_665
O48 W8 O57 98.5(11) yes . .
O48 W8 O68 152.8(11) yes . 3_665
O48 W8 O71 160.5(9) yes . .
O53 W8 O54 87.3(10) yes 3_665 .
O53 W8 O56 78.2(7) yes 3_665 3_665
O53 W8 O57 157.9(10) yes 3_665 .
O53 W8 O68 64.8(7) yes 3_665 3_665
O53 W8 O71 95.4(7) yes 3_665 .
O54 W8 O56 155.1(14) yes . 3_665
O54 W8 O57 87.8(9) yes . .
O54 W8 O68 90.6(13) yes . 3_665
O54 W8 O71 60.3(12) yes . .
O56 W8 O57 98.1(8) yes 3_665 .
O56 W8 O68 65.0(8) yes 3_665 3_665
O56 W8 O71 100.8(8) yes 3_665 .
O57 W8 O68 93.8(8) yes . 3_665
O57 W8 O71 63.7(8) yes . .
O68 W8 O71 43.7(5) yes 3_665 .
O47 W9 O51 98.6(10) yes . 3_665
O47 W9 O54 101.9(14) yes . .
O47 W9 O55 96.4(11) yes . .
O47 W9 O65 105.0(10) yes . .
O47 W9 O69 154.7(10) yes . .
O47 W9 O71 154.7(11) yes . .
O51 W9 O54 86.0(9) yes 3_665 .
O51 W9 O55 85.9(7) yes 3_665 .
O51 W9 O65 156.4(9) yes 3_665 .
O51 W9 O69 61.2(8) yes 3_665 .
O51 W9 O71 91.9(7) yes 3_665 .
O54 W9 O55 160.8(12) yes . .
O54 W9 O65 87.6(8) yes . .
O54 W9 O69 92.1(12) yes . .
O54 W9 O71 55.7(11) yes . .
O55 W9 O65 93.0(7) yes . .
O55 W9 O69 68.8(6) yes . .
O55 W9 O71 107.3(7) yes . .
O65 W9 O69 96.5(8) yes . .
O65 W9 O71 65.9(7) yes . .
O69 W9 O71 48.5(6) yes . .
O14 Fe4 O17 178.0(3) yes . .
O14 Fe4 O20 98.1(4) yes . .
O14 Fe4 O21 95.8(4) yes . .
O14 Fe4 O22 96.3(4) yes . .
O14 Fe4 O23 93.5(4) yes . .
O17 Fe4 O20 83.9(4) yes . .
O17 Fe4 O21 83.5(4) yes . .
O17 Fe4 O22 84.4(4) yes . .
O17 Fe4 O23 84.7(4) yes . .
O20 Fe4 O21 90.6(4) yes . .
O20 Fe4 O22 85.8(4) yes . .
O20 Fe4 O23 168.3(4) yes . .
O21 Fe4 O22 167.8(4) yes . .
O21 Fe4 O23 90.4(4) yes . .
O22 Fe4 O23 90.7(4) yes . .
O14 Fe5 O15 178.5(4) yes . .
O14 Fe5 O18 99.0(4) yes . .
O14 Fe5 O19 93.2(4) yes . .
O14 Fe5 O28 90.3(4) yes . .
O14 Fe5 O29 99.1(4) yes . .
O15 Fe5 O18 81.3(4) yes . .
O15 Fe5 O19 88.2(4) yes . .
O15 Fe5 O28 88.3(4) yes . .
O15 Fe5 O29 80.6(4) yes . .
O18 Fe5 O19 89.2(4) yes . .
O18 Fe5 O28 91.7(4) yes . .
O18 Fe5 O29 161.6(4) yes . .
O19 Fe5 O28 176.2(5) yes . .
O19 Fe5 O29 86.6(4) yes . .
O28 Fe5 O29 91.4(4) yes . .
O14 Fe6 O16 178.0(5) yes . .
O14 Fe6 O24 97.0(4) yes . .
O14 Fe6 O25 96.8(3) yes . .
O14 Fe6 O26 97.3(4) yes . .
O14 Fe6 O27 93.3(3) yes . .
O16 Fe6 O24 85.0(5) yes . .
O16 Fe6 O25 82.9(4) yes . .
O16 Fe6 O26 80.8(5) yes . .
O16 Fe6 O27 86.9(4) yes . .
O24 Fe6 O25 91.0(4) yes . .
O24 Fe6 O26 165.7(4) yes . .
O24 Fe6 O27 90.8(4) yes . .
O25 Fe6 O26 87.8(4) yes . .
O25 Fe6 O27 169.4(4) yes . .
O26 Fe6 O27 87.8(4) yes . .
O30 Fe11 O32 93.5(4) yes . .
O30 Fe11 O34 93.2(5) yes . .
O30 Fe11 O35 94.4(4) yes . .
O30 Fe11 O38 178.4(4) yes . .
O30 Fe11 O84 96.5(4) yes . .
O32 Fe11 O34 86.3(5) yes . .
O32 Fe11 O35 171.6(5) yes . .
O32 Fe11 O38 86.1(4) yes . .
O32 Fe11 O84 92.5(4) yes . .
O34 Fe11 O35 90.6(5) yes . .
O34 Fe11 O38 85.2(5) yes . .
O34 Fe11 O84 170.3(4) yes . .
O35 Fe11 O38 85.9(4) yes . .
O35 Fe11 O84 89.3(4) yes . .
O38 Fe11 O84 85.1(4) yes . .
O30 Fe12 O39 178.1(5) yes . .
O30 Fe12 O40 96.3(4) yes . .
O30 Fe12 O43 94.7(4) yes . .
O30 Fe12 O81 95.6(4) yes . .
O30 Fe12 O152 93.8(4) yes . .
O39 Fe12 O40 85.0(5) yes . .
O39 Fe12 O43 83.9(4) yes . .
O39 Fe12 O81 85.8(4) yes . .
O39 Fe12 O152 84.9(4) yes . .
O40 Fe12 O43 88.2(4) yes . .
O40 Fe12 O81 89.8(5) yes . .
O40 Fe12 O152 169.9(4) yes . .
O43 Fe12 O81 169.6(4) yes . .
O43 Fe12 O152 90.8(4) yes . .
O81 Fe12 O152 89.3(4) yes . .
O30 Fe13 O33 93.4(4) yes . .
O30 Fe13 O36 98.6(4) yes . .
O30 Fe13 O37 178.2(4) yes . .
O30 Fe13 O41 97.2(4) yes . .
O30 Fe13 O42 95.9(3) yes . .
O33 Fe13 O36 88.0(5) yes . .
O33 Fe13 O37 85.7(5) yes . .
O33 Fe13 O41 169.3(4) yes . .
O33 Fe13 O42 88.9(4) yes . .
O36 Fe13 O37 82.9(4) yes . .
O36 Fe13 O41 91.2(5) yes . .
O36 Fe13 O42 165.3(4) yes . .
O37 Fe13 O41 83.7(5) yes . .
O37 Fe13 O42 82.6(3) yes . .
O41 Fe13 O42 89.3(4) yes . .
O68 Si10 O68 180.0(10) yes . 3_665
O68 Si10 O69 63.0(8) yes . .
O68 Si10 O69 117.0(8) yes . 3_665
O68 Si10 O70 76.0(7) yes . .
O68 Si10 O70 104.0(7) yes . 3_665
O68 Si10 O71 112.4(8) yes . .
O68 Si10 O71 67.6(8) yes . 3_665
O68 Si10 O69 117.0(8) yes 3_665 .
O68 Si10 O69 63.0(8) yes 3_665 3_665
O68 Si10 O70 104.0(7) yes 3_665 .
O68 Si10 O70 76.0(7) yes 3_665 3_665
O68 Si10 O71 67.6(8) yes 3_665 .
O68 Si10 O71 112.4(8) yes 3_665 3_665
O69 Si10 O69 180.0(11) yes . 3_665
O69 Si10 O70 113.5(7) yes . .
O69 Si10 O70 66.5(7) yes . 3_665
O69 Si10 O71 77.0(9) yes . .
O69 Si10 O71 103.0(9) yes . 3_665
O69 Si10 O70 66.5(7) yes 3_665 .
O69 Si10 O70 113.5(7) yes 3_665 3_665
O69 Si10 O71 103.0(9) yes 3_665 .
O69 Si10 O71 77.0(9) yes 3_665 3_665
O70 Si10 O70 180.0(12) yes . 3_665
O70 Si10 O71 73.2(9) yes . .
O70 Si10 O71 106.8(9) yes . 3_665
O70 Si10 O71 106.8(9) yes 3_665 .
O70 Si10 O71 73.2(9) yes 3_665 3_665
O71 Si10 O71 180.0(11) yes . 3_665
Fe4 O14 Fe5 119.6(4) yes . .
Fe4 O14 Fe6 119.0(4) yes . .
Fe5 O14 Fe6 121.4(4) yes . .
Fe5 O18 C123 130.8(8) yes . .
Fe5 O19 C100 132.9(10) yes . .
Fe4 O20 C123 128.1(11) yes . .
Fe4 O21 C100 131.3(7) yes . .
Fe4 O22 C31 129.9(10) yes . .
Fe4 O23 C93 132.8(8) yes . .
Fe6 O24 C31 130.8(9) yes . .
Fe6 O25 C93 122.6(8) yes . .
Fe6 O26 C127 133.7(9) yes . .
Fe6 O27 C77 131.2(8) yes . .
Fe5 O28 C77 137.0(7) yes . .
Fe5 O29 C127 128.0(10) yes . .
Fe11 O30 Fe12 120.6(4) yes . .
Fe11 O30 Fe13 119.5(4) yes . .
Fe12 O30 Fe13 119.6(4) yes . .
Fe11 O32 C58 128.0(12) yes . .
Fe13 O33 C72 129.1(11) yes . .
Fe11 O34 C72 133.3(12) yes . .
Fe11 O35 C138 133.2(9) yes . .
Fe13 O36 C138 130.8(7) yes . .
Fe12 O40 C112 138.2(12) yes . .
Fe13 O41 C112 133.9(9) yes . .
Fe13 O42 C102 134.7(8) yes . .
Fe12 O43 C102 130.9(6) yes . .
W2 O44 W7 143.1(8) yes . .
W1 O49 W2 132.6(10) yes . .
W1 O50 W3 134.0(10) yes . .
W3 O51 W9 142.2(12) yes . 3_665
W2 O52 W3 135.2(10) yes . .
W2 O53 W8 138.2(11) yes . 3_665
W8 O54 W9 145.5(18) yes . .
W7 O55 W9 120.6(8) yes . .
W7 O56 W8 131.9(11) yes . 3_665
W1 O57 W8 140.1(12) yes . .
W1 O65 W9 136.8(9) yes . .
W2 O68 W7 93.5(4) yes . .
W2 O68 W8 93.2(5) yes . 3_665
W2 O68 Si10 120.4(7) yes . .
W2 O68 O69 132.1(9) yes . .
W2 O68 O71 127.2(9) yes . 3_665
W7 O68 W8 94.5(5) yes . 3_665
W7 O68 Si10 125.8(8) yes . .
W7 O68 O69 65.1(7) yes . .
W7 O68 O71 133.2(8) yes . 3_665
W8 O68 Si10 121.4(7) yes 3_665 .
W8 O68 O69 128.9(8) yes 3_665 .
W8 O68 O71 64.9(9) yes 3_665 3_665
Si10 O68 O69 60.7(7) yes . .
Si10 O68 O71 56.5(8) yes . 3_665
O69 O68 O71 94.7(10) yes . 3_665
W3 O69 W7 99.1(6) yes 3_665 .
W3 O69 W9 93.1(6) yes 3_665 .
W3 O69 Si10 119.0(7) yes 3_665 .
W3 O69 O68 135.3(11) yes 3_665 .
W7 O69 W9 95.3(6) yes . .
W7 O69 Si10 127.6(10) yes . .
W7 O69 O68 71.5(7) yes . .
W9 O69 Si10 115.3(9) yes . .
W9 O69 O68 130.6(8) yes . .
Si10 O69 O68 56.3(7) yes . .
W1 O70 W2 92.3(5) yes . .
W1 O70 W3 97.6(6) yes . .
W1 O70 Si10 119.4(10) yes . .
W2 O70 W3 97.0(6) yes . .
W2 O70 Si10 115.4(8) yes . .
W3 O70 Si10 127.7(8) yes . .
W1 O71 W8 94.7(7) yes . .
W1 O71 W9 91.7(6) yes . .
W1 O71 Si10 119.5(10) yes . .
W1 O71 O68 131.1(9) yes . 3_665
W8 O71 W9 96.5(8) yes . .
W8 O71 Si10 127.3(8) yes . .
W8 O71 O68 71.4(8) yes . 3_665
W9 O71 Si10 119.1(9) yes . .
W9 O71 O68 135.4(9) yes . 3_665
Si10 O71 O68 55.9(8) yes . 3_665
Fe12 O81 C79 130.3(11) yes . .
Fe11 O84 C79 129.7(7) yes . .
W3 O130 W7 149.3(15) yes . 3_665
Fe12 O152 C58 135.3(8) yes . .
O22 C31 O24 127.3(15) yes . .
O22 C31 C120 119.5(12) yes . .
O24 C31 C120 112.6(11) yes . .
O32 C58 O152 125.1(13) yes . .
O32 C58 C59 113.0(14) yes . .
O152 C58 C59 121.6(11) yes . .
C58 C59 C60 118.1(14) yes . .
C58 C59 C64 122.2(12) yes . .
C60 C59 C64 119.7(13) yes . .
C59 C60 C61 119.5(15) yes . .
C60 C61 C62 120.9(16) yes . .
C61 C62 C145 118.2(19) yes . .
C109 C63 C113 106(3) yes . .
C59 C64 C145 121.9(14) yes . .
O33 C72 O34 127.0(16) yes . .
O33 C72 C73 123.3(13) yes . .
O34 C72 C73 108.5(13) yes . .
C72 C73 C74 115.4(17) yes . .
C72 C73 C78 122.1(18) yes . .
C74 C73 C78 120(3) yes . .
C73 C74 C75 128.3(19) yes . .
C74 C75 C76 108.7(19) yes . .
C75 C76 C150 121(4) yes . .
O27 C77 O28 125.5(9) yes . .
O27 C77 C87 117.0(9) yes . .
O28 C77 C87 117.4(8) yes . .
C73 C78 C150 115(3) yes . .
O81 C79 O84 129.4(13) yes . .
O81 C79 C82 116.0(12) yes . .
O84 C79 C82 114.3(10) yes . .
C82 C80 C135 128.8(17) yes . .
C79 C82 C80 123.3(14) yes . .
C79 C82 C83 118.2(10) yes . .
C80 C82 C83 118.5(13) yes . .
C82 C83 C137 122.8(12) yes . .
C146 C85 C153 113(4) yes . .
C109 C86 C110 107.5(16) yes . .
C109 C86 C112 126.8(14) yes . .
C110 C86 C112 125.7(16) yes . .
C77 C87 C88 120.2(10) yes . .
C77 C87 C92 118.5(8) yes . .
C88 C87 C92 121.3(9) yes . .
C87 C88 C89 116.7(11) yes . .
C88 C89 C90 121.3(10) yes . .
C89 C90 C91 120.9(12) yes . .
C90 C91 C92 122.9(12) yes . .
C87 C92 C91 116.8(9) yes . .
O23 C93 O25 132.1(11) yes . .
O23 C93 C94 116.2(10) yes . .
O25 C93 C94 111.3(11) yes . .
C93 C94 C95 122.0(11) yes . .
C93 C94 C99 115.9(12) yes . .
C95 C94 C99 122.1(12) yes . .
C94 C95 C96 117.5(15) yes . .
C95 C96 C97 121.6(19) yes . .
C96 C97 C98 117.7(14) yes . .
C97 C98 C99 122.9(14) yes . .
C94 C99 C98 117.8(15) yes . .
O19 C100 O21 124.2(12) yes . .
O19 C100 C101 118.1(12) yes . .
O21 C100 C101 117.7(9) yes . .
C100 C101 C114 116.6(12) yes . .
C100 C101 C118 122.0(10) yes . .
C114 C101 C118 121.4(12) yes . .
O42 C102 O43 122.9(10) yes . .
O42 C102 C103 118.6(11) yes . .
O43 C102 C103 118.5(9) yes . .
C102 C103 C104 121.9(9) yes . .
C102 C103 C107 118.7(10) yes . .
C104 C103 C107 119.4(9) yes . .
C103 C104 C105 117.8(10) yes . .
C104 C105 C106 124.6(15) yes . .
C105 C106 C108 121.2(12) yes . .
C103 C107 C108 118.8(11) yes . .
C106 C108 C107 117.6(11) yes . .
C63 C109 C86 139.6(18) yes . .
C86 C110 C111 129.4(18) yes . .
C110 C111 C113 116.9(18) yes . .
O40 C112 O41 117.3(17) yes . .
O40 C112 C86 123.0(16) yes . .
O41 C112 C86 119.4(12) yes . .
C63 C113 C111 120(3) yes . .
C101 C114 C115 116.4(13) yes . .
C114 C115 C116 122.7(14) yes . .
C115 C116 C117 118.9(17) yes . .
C116 C117 C118 120.2(18) yes . .
C101 C118 C117 120.0(12) yes . .
C132 C119 C142 123(4) yes . .
C31 C120 C121 124.8(13) yes . .
C31 C120 C122 114.1(13) yes . .
C121 C120 C122 121.0(16) yes . .
C120 C121 C141 122.6(16) yes . .
C120 C122 C134 111.2(16) yes . .
O18 C123 O20 128.5(12) yes . .
O18 C123 C124 115.9(11) yes . .
O20 C123 C124 115.4(14) yes . .
C123 C124 C125 120.3(15) yes . .
C123 C124 C126 116.1(13) yes . .
C125 C124 C126 123.4(15) yes . .
C124 C125 C151 122(3) yes . .
C124 C126 C148 120.2(19) yes . .
O26 C127 O29 126.5(14) yes . .
O26 C127 C128 121.9(11) yes . .
O29 C127 C128 111.3(13) yes . .
C127 C128 C129 123.0(14) yes . .
C127 C128 C131 117.6(19) yes . .
C129 C128 C131 119(2) yes . .
C128 C129 C153 118.2(17) yes . .
C128 C131 C146 112(3) yes . .
C119 C132 C139 130(3) yes . .
C122 C134 C147 122(2) yes . .
C80 C135 C136 111.0(16) yes . .
C135 C136 C137 124.7(17) yes . .
C83 C137 C136 112.5(17) yes . .
O35 C138 O36 126.0(10) yes . .
O35 C138 C139 115.4(10) yes . .
O36 C138 C139 118.6(10) yes . .
C132 C139 C138 129.1(14) yes . .
C132 C139 C144 109.4(14) yes . .
C138 C139 C144 121.5(11) yes . .
C121 C141 C147 122.3(19) yes . .
C119 C142 C143 118(2) yes . .
C142 C143 C144 102.3(13) yes . .
C139 C144 C143 136.0(14) yes . .
C62 C145 C64 118(2) yes . .
C85 C146 C131 135(3) yes . .
C134 C147 C141 121(3) yes . .
C126 C148 C149 106(3) yes . .
C148 C149 C151 138(3) yes . .
C76 C150 C78 127(4) yes . .
C125 C151 C149 105(3) yes . .
C85 C153 C129 120(3) yes . .

loop_
_geom_bond_atom_site_label_1
_geom_bond_atom_site_label_2
_geom_bond_distance
_geom_bond_publ_flag
_geom_bond_site_symmetry_2
W1 O49 1.90(3) yes .
W1 O50 1.93(2) yes .
W1 O57 1.823(19) yes .
W1 O65 1.898(17) yes .
W1 O67 1.706(14) yes .
W1 O70 2.406(18) yes .
W1 O71 2.468(14) yes .
W2 O44 1.818(14) yes .
W2 O46 1.651(11) yes .
W2 O49 1.93(3) yes .
W2 O52 1.805(14) yes .
W2 O53 1.910(18) yes .
W2 O68 2.436(10) yes .
W2 O70 2.458(16) yes .
W3 O50 1.86(3) yes .
W3 O51 1.83(2) yes .
W3 O52 2.001(15) yes .
W3 O66 1.589(15) yes .
W3 O69 2.395(13) yes 3_665
W3 O70 2.237(15) yes .
W3 O130 1.84(3) yes .
W7 O44 1.847(12) yes .
W7 O45 1.70(2) yes .
W7 O55 1.97(2) yes .
W7 O56 1.88(3) yes .
W7 O68 2.335(12) yes .
W7 O69 2.234(15) yes .
W7 O130 1.814(19) yes 3_665
W8 O48 1.56(4) yes .
W8 O53 1.865(13) yes 3_665
W8 O54 1.772(15) yes .
W8 O56 1.946(19) yes 3_665
W8 O57 1.917(16) yes .
W8 O68 2.417(16) yes 3_665
W8 O71 2.31(2) yes .
W9 O47 1.82(4) yes .
W9 O51 1.902(15) yes 3_665
W9 O54 1.95(2) yes .
W9 O55 2.035(18) yes .
W9 O65 1.897(15) yes .
W9 O69 2.467(19) yes .
W9 O71 2.450(18) yes .
Fe4 O14 1.907(7) yes .
Fe4 O17 2.083(9) yes .
Fe4 O20 2.061(9) yes .
Fe4 O21 2.023(11) yes .
Fe4 O22 1.995(11) yes .
Fe4 O23 2.055(8) yes .
Fe5 O14 1.892(8) yes .
Fe5 O15 2.106(9) yes .
Fe5 O18 2.036(9) yes .
Fe5 O19 2.007(10) yes .
Fe5 O28 2.033(9) yes .
Fe5 O29 1.997(10) yes .
Fe6 O14 1.892(7) yes .
Fe6 O16 2.038(10) yes .
Fe6 O24 2.061(11) yes .
Fe6 O25 2.022(8) yes .
Fe6 O26 1.979(13) yes .
Fe6 O27 2.022(7) yes .
Fe11 O30 1.915(8) yes .
Fe11 O32 1.950(10) yes .
Fe11 O34 2.004(15) yes .
Fe11 O35 2.039(9) yes .
Fe11 O38 2.058(8) yes .
Fe11 O84 2.021(9) yes .
Fe12 O30 1.883(8) yes .
Fe12 O39 2.113(11) yes .
Fe12 O40 2.088(13) yes .
Fe12 O43 2.013(8) yes .
Fe12 O81 1.984(10) yes .
Fe12 O152 1.990(10) yes .
Fe13 O30 1.901(7) yes .
Fe13 O33 2.049(12) yes .
Fe13 O36 2.022(8) yes .
Fe13 O37 2.042(9) yes .
Fe13 O41 2.019(13) yes .
Fe13 O42 1.986(7) yes .
Si10 O68 1.579(13) yes .
Si10 O68 1.579(13) yes 3_665
Si10 O69 1.656(14) yes .
Si10 O69 1.656(14) yes 3_665
Si10 O70 1.664(13) yes .
Si10 O70 1.664(13) yes 3_665
Si10 O71 1.59(3) yes .
Si10 O71 1.59(3) yes 3_665
O18 C123 1.255(19) yes .
O19 C100 1.293(13) yes .
O20 C123 1.262(16) yes .
O21 C100 1.286(17) yes .
O22 C31 1.189(15) yes .
O23 C93 1.212(16) yes .
O24 C31 1.276(16) yes .
O25 C93 1.255(15) yes .
O26 C127 1.28(2) yes .
O27 C77 1.236(11) yes .
O28 C77 1.154(14) yes .
O29 C127 1.328(14) yes .
O32 C58 1.325(17) yes .
O33 C72 1.144(16) yes .
O34 C72 1.278(17) yes .
O35 C138 1.176(14) yes .
O36 C138 1.280(14) yes .
O40 C112 1.204(17) yes .
O41 C112 1.34(2) yes .
O42 C102 1.275(12) yes .
O43 C102 1.291(15) yes .
O68 O69 1.69(3) yes .
O68 O71 1.762(19) yes 3_665
O81 C79 1.248(13) yes .
O84 C79 1.213(16) yes .
O152 C58 1.22(2) yes .
C31 C120 1.53(3) yes .
C58 C59 1.52(2) yes .
C59 C60 1.459(17) yes .
C59 C64 1.38(3) yes .
C60 C61 1.38(3) yes .
C61 C62 1.35(4) yes .
C62 C145 1.54(3) yes .
C63 C109 1.45(5) yes .
C63 C113 1.56(4) yes .
C64 C145 1.33(3) yes .
C72 C73 1.61(3) yes .
C73 C74 1.36(3) yes .
C73 C78 1.31(3) yes .
C74 C75 1.47(4) yes .
C75 C76 1.56(4) yes .
C76 C150 1.20(5) yes .
C77 C87 1.516(13) yes .
C78 C150 1.56(6) yes .
C79 C82 1.510(19) yes .
C80 C82 1.368(17) yes .
C80 C135 1.38(3) yes .
C82 C83 1.44(2) yes .
C83 C137 1.41(3) yes .
C85 C146 1.30(5) yes .
C85 C153 1.34(4) yes .
C86 C109 1.32(3) yes .
C86 C110 1.385(19) yes .
C86 C112 1.28(3) yes .
C87 C88 1.404(13) yes .
C87 C92 1.436(16) yes .
C88 C89 1.452(16) yes .
C89 C90 1.342(19) yes .
C90 C91 1.358(16) yes .
C91 C92 1.394(15) yes .
C93 C94 1.593(16) yes .
C94 C95 1.40(3) yes .
C94 C99 1.35(2) yes .
C95 C96 1.44(3) yes .
C96 C97 1.35(3) yes .
C97 C98 1.39(3) yes .
C98 C99 1.40(2) yes .
C100 C101 1.438(17) yes .
C101 C114 1.375(14) yes .
C101 C118 1.318(19) yes .
C102 C103 1.407(15) yes .
C103 C104 1.395(17) yes .
C103 C107 1.489(13) yes .
C104 C105 1.381(19) yes .
C105 C106 1.346(18) yes .
C106 C108 1.41(2) yes .
C107 C108 1.430(17) yes .
C110 C111 1.42(4) yes .
C111 C113 1.44(4) yes .
C114 C115 1.45(3) yes .
C115 C116 1.30(3) yes .
C116 C117 1.36(2) yes .
C117 C118 1.42(3) yes .
C119 C132 1.33(4) yes .
C119 C142 1.35(5) yes .
C120 C121 1.334(19) yes .
C120 C122 1.51(3) yes .
C121 C141 1.38(3) yes .
C122 C134 1.37(4) yes .
C123 C124 1.448(18) yes .
C124 C125 1.54(3) yes .
C124 C126 1.38(3) yes .
C125 C151 1.45(4) yes .
C126 C148 1.45(4) yes .
C127 C128 1.55(3) yes .
C128 C129 1.29(3) yes .
C128 C131 1.48(3) yes .
C129 C153 1.50(4) yes .
C131 C146 1.24(5) yes .
C132 C139 1.23(3) yes .
C134 C147 1.54(3) yes .
C135 C136 1.47(4) yes .
C136 C137 1.55(3) yes .
C138 C139 1.450(14) yes .
C139 C144 1.332(18) yes .
C141 C147 1.16(3) yes .
C142 C143 1.57(3) yes .
C143 C144 1.51(2) yes .
C148 C149 1.60(4) yes .
C149 C151 1.36(5) yes .

loop_
_platon_squeeze_void_nr
_platon_squeeze_void_average_x
_platon_squeeze_void_average_y
_platon_squeeze_void_average_z
_platon_squeeze_void_volume
_platon_squeeze_void_count_electrons
_platon_squeeze_void_content
1 0.143 -0.016 0.434 7142 5480 ' '
